data_2208138
loop_
_publ_author_name
'Pike, Robert D.'
'Wiles, Austin B.'
'Tronic, Tristan A.'

_publ_section_title
;
 Bis(\m-thiophene-2-carbaldehyde
 thiosemicarbazonato)bis[acetonitrilecopper(I)] bis(tetrafluoroborate)
;
_journal_coeditor_code OM6281
_journal_issue 2
_journal_name_full 'Acta Crystallographica Section E'
_journal_page_first m347
_journal_page_last m349
_journal_paper_doi 10.1107/S1600536806001887
_journal_volume 62
_journal_year 2006
_chemical_formula_iupac '[Cu2 (C6 H7 N3 S2)2 (C2 H3 N)2] (B F4)2'
_chemical_formula_moiety 'C16 H20 Cu2 N8 S4 2+ , 2B F4 -'
_chemical_formula_sum 'C16 H20 B2 Cu2 F8 N8 S4'
_chemical_formula_weight 753.34
_chemical_name_common '[Cu~2~(TCT)~2~(NCMe)~2~](BF~4~)~2~'
_chemical_name_systematic
;
Bis(\m-thiophene-2-carboxaldehyde
thiosemicarbazonato)bis[acetonitrilecopper(I)]
bis(tetrafluoroborate)
;
_space_group_IT_number 29
_symmetry_cell_setting orthorhombic
_symmetry_space_group_name_Hall 'P 2c -2ac'
_symmetry_space_group_name_H-M 'P c a 21'
_atom_sites_solution_hydrogens geom
_atom_sites_solution_primary direct
_atom_sites_solution_secondary difmap
_audit_creation_method SHELXL97
_cell_angle_alpha 90.00
_cell_angle_beta 90.00
_cell_angle_gamma 90.00
_cell_formula_units_Z 4
_cell_length_a 13.3357(3)
_cell_length_b 9.1867(2)
_cell_length_c 22.7980(5)
_cell_measurement_reflns_used 470
_cell_measurement_temperature 100(2)
_cell_measurement_theta_max 69.45
_cell_measurement_theta_min 3.88
_cell_volume 2793.01(11)
_computing_cell_refinement 'SAINT-Plus (Bruker, 2004)'
_computing_data_collection 'APEX2 (Bruker, 2004)'
_computing_data_reduction SAINT-Plus
_computing_molecular_graphics 'ORTEP-3 (Farrugia, 1997)'
_computing_publication_material 'SHELXL97 (Sheldrick, 1997)'
_computing_structure_refinement 'XSHELL (Bruker, 2004)'
_computing_structure_solution 'SHELXS97 (Sheldrick, 1997)'
_diffrn_ambient_temperature 100(2)
_diffrn_measured_fraction_theta_full 0.987
_diffrn_measured_fraction_theta_max 0.987
_diffrn_measurement_device_type 'Bruker SMART APEX-II CCD area-detector'
_diffrn_measurement_method '\w and \f'
_diffrn_radiation_monochromator graphite
_diffrn_radiation_source 'fine-focus sealed tube'
_diffrn_radiation_type CuK\a
_diffrn_radiation_wavelength 1.54178
_diffrn_reflns_av_R_equivalents 0.0884
_diffrn_reflns_av_sigmaI/netI 0.0429
_diffrn_reflns_limit_h_max 14
_diffrn_reflns_limit_h_min -15
_diffrn_reflns_limit_k_max 10
_diffrn_reflns_limit_k_min -10
_diffrn_reflns_limit_l_max 26
_diffrn_reflns_limit_l_min -27
_diffrn_reflns_number 30209
_diffrn_reflns_theta_full 69.45
_diffrn_reflns_theta_max 69.45
_diffrn_reflns_theta_min 3.88
_diffrn_standards_number 0
_exptl_absorpt_coefficient_mu 5.402
_exptl_absorpt_correction_T_max 0.583
_exptl_absorpt_correction_T_min 0.534
_exptl_absorpt_correction_type multi-scan
_exptl_absorpt_process_details '(SADABS; Sheldrick, 2004)'
_exptl_crystal_colour yellow
_exptl_crystal_density_diffrn 1.792
_exptl_crystal_density_method 'not measured'
_exptl_crystal_description block
_exptl_crystal_F_000 1504
_exptl_crystal_size_max 0.12
_exptl_crystal_size_mid 0.10
_exptl_crystal_size_min 0.10
_refine_diff_density_max 1.217
_refine_diff_density_min -0.357
_refine_ls_abs_structure_details 'Flack (1983), with 2291 Friedel pairs'
_refine_ls_abs_structure_Flack 0.13(4)
_refine_ls_extinction_method none
_refine_ls_goodness_of_fit_ref 1.070
_refine_ls_hydrogen_treatment constr
_refine_ls_matrix_type full
_refine_ls_number_parameters 363
_refine_ls_number_reflns 4947
_refine_ls_number_restraints 1
_refine_ls_restrained_S_all 1.070
_refine_ls_R_factor_all 0.0574
_refine_ls_R_factor_gt 0.0447
_refine_ls_shift/su_max 0.001
_refine_ls_shift/su_mean 0.000
_refine_ls_structure_factor_coef Fsqd
_refine_ls_weighting_details 'calc w = 1/[\s^2^(Fo^2^)+(0.0722P)^2^] where P=(Fo^2^+2Fc^2^)/3'
_refine_ls_weighting_scheme calc
_refine_ls_wR_factor_gt 0.1051
_refine_ls_wR_factor_ref 0.1108
_reflns_number_gt 3981
_reflns_number_total 4947
_reflns_threshold_expression I>2\s(I)
_cod_data_source_file om6281.cif
_cod_data_source_block I
_cod_database_code 2208138
_cod_database_fobs_code 2208138

loop_
_symmetry_equiv_pos_as_xyz
'x, y, z'
'-x, -y, z+1/2'
'x+1/2, -y, z'
'-x+1/2, y, z+1/2'

loop_
_atom_site_label
_atom_site_fract_x
_atom_site_fract_y
_atom_site_fract_z
_atom_site_U_iso_or_equiv
_atom_site_adp_type
_atom_site_calc_flag
_atom_site_refinement_flags
_atom_site_occupancy
_atom_site_type_symbol
Cu1 0.39792(8) 0.09495(11) 0.67287(5) 0.0278(3) Uani d . 1 Cu
Cu2 0.32874(8) 0.37145(11) 0.63921(5) 0.0281(3) Uani d . 1 Cu
S1 0.45720(14) 0.21886(19) 0.59090(8) 0.0267(4) Uani d . 1 S
S2 0.27153(13) 0.24911(19) 0.72134(8) 0.0255(4) Uani d . 1 S
S3 0.28958(15) -0.1596(2) 0.74389(9) 0.0303(4) Uani d . 1 S
S4 0.44232(18) 0.6218(2) 0.56496(9) 0.0379(5) Uani d . 1 S
N1 0.3724(5) 0.1753(8) 0.4880(3) 0.0349(16) Uani d . 1 N
H1A 0.3324 0.1321 0.4641 0.042 Uiso calc R 1 H
H1B 0.4100 0.2451 0.4758 0.042 Uiso calc R 1 H
N2 0.3162(5) 0.0259(7) 0.5602(3) 0.0256(14) Uani d . 1 N
H2 0.2788 -0.0144 0.5341 0.031 Uiso calc R 1 H
N3 0.3119(5) -0.0244(6) 0.6173(3) 0.0229(13) Uani d . 1 N
N4 0.3645(5) 0.2891(7) 0.8235(3) 0.0302(15) Uani d . 1 N
H4A 0.4070 0.3315 0.8461 0.036 Uiso calc R 1 H
H4B 0.3288 0.2181 0.8365 0.036 Uiso calc R 1 H
N5 0.4128(5) 0.4452(7) 0.7521(3) 0.0248(14) Uani d . 1 N
H5 0.4499 0.4874 0.7779 0.030 Uiso calc R 1 H
N6 0.4153(5) 0.4943(6) 0.6947(3) 0.0264(14) Uani d . 1 N
N7 0.4880(5) 0.0443(7) 0.7367(3) 0.0274(14) Uani d . 1 N
N8 0.2442(5) 0.4299(7) 0.5747(3) 0.0314(15) Uani d . 1 N
C1 0.3762(6) 0.1342(8) 0.5442(3) 0.0242(16) Uani d . 1 C
C2 0.2515(6) -0.1335(7) 0.6239(3) 0.0251(16) Uani d . 1 C
H2A 0.2169 -0.1664 0.5911 0.030 Uiso calc R 1 H
C3 0.2344(6) -0.2071(8) 0.6788(3) 0.0287(16) Uani d . 1 C
C4 0.1741(5) -0.3303(8) 0.6851(3) 0.0233(16) Uani d . 1 C
H4 0.1376 -0.3725 0.6547 0.028 Uiso calc R 1 H
C5 0.1753(6) -0.3827(8) 0.7431(4) 0.0306(17) Uani d . 1 C
H5A 0.1399 -0.4646 0.7551 0.037 Uiso calc R 1 H
C6 0.2331(6) -0.3022(8) 0.7800(4) 0.0330(18) Uani d . 1 C
H6 0.2412 -0.3217 0.8197 0.040 Uiso calc R 1 H
C7 0.3539(6) 0.3331(8) 0.7687(3) 0.0255(17) Uani d . 1 C
C8 0.4722(5) 0.6086(7) 0.6873(3) 0.0228(16) Uani d . 1 C
H8 0.5043 0.6467 0.7201 0.027 Uiso calc R 1 H
C9 0.4885(5) 0.6793(7) 0.6321(3) 0.0241(16) Uani d . 1 C
C10 0.5493(5) 0.8116(7) 0.6269(3) 0.0173(14) Uani d . 1 C
H10 0.5815 0.8609 0.6571 0.021 Uiso calc R 1 H
C11 0.5495(6) 0.8502(8) 0.5656(4) 0.0313(18) Uani d . 1 C
H11 0.5834 0.9316 0.5517 0.038 Uiso calc R 1 H
C12 0.4984(6) 0.7628(8) 0.5303(4) 0.0325(18) Uani d . 1 C
H12 0.4937 0.7777 0.4901 0.039 Uiso calc R 1 H
C13 0.5329(6) 0.0154(9) 0.7766(4) 0.0309(18) Uani d . 1 C
C14 0.5885(7) -0.0250(11) 0.8299(4) 0.040(2) Uani d . 1 C
H14A 0.5450 -0.0774 0.8560 0.060 Uiso calc R 1 H
H14B 0.6123 0.0615 0.8490 0.060 Uiso calc R 1 H
H14C 0.6445 -0.0854 0.8195 0.060 Uiso calc R 1 H
C15 0.2093(6) 0.4684(9) 0.5318(4) 0.0309(18) Uani d . 1 C
C16 0.1690(8) 0.5187(13) 0.4765(4) 0.062(3) Uani d . 1 C
H16A 0.1547 0.4366 0.4519 0.092 Uiso calc R 1 H
H16B 0.2172 0.5804 0.4575 0.092 Uiso calc R 1 H
H16C 0.1084 0.5724 0.4834 0.092 Uiso calc R 1 H
B1 0.6568(7) 0.0400(11) 0.4220(4) 0.032(2) Uani d . 1 B
B2 0.4270(8) 0.4732(14) 0.3819(5) 0.046(3) Uani d . 1 B
F1 0.5652(4) -0.0146(8) 0.4346(3) 0.073(2) Uani d . 1 F
F2 0.6961(5) 0.1020(5) 0.4733(2) 0.0566(16) Uani d . 1 F
F3 0.6508(5) 0.1390(7) 0.3785(3) 0.0639(17) Uani d . 1 F
F4 0.7217(4) -0.0727(6) 0.4063(3) 0.0579(16) Uani d . 1 F
F5 0.3290(4) 0.4519(8) 0.3738(3) 0.0684(18) Uani d . 1 F
F6 0.4819(5) 0.4017(6) 0.3376(3) 0.072(2) Uani d . 1 F
F7 0.4545(5) 0.4194(8) 0.4359(3) 0.092(3) Uani d . 1 F
F8 0.4519(4) 0.6199(6) 0.3802(3) 0.0572(15) Uani d . 1 F

loop_
_atom_site_aniso_label
_atom_site_aniso_U_11
_atom_site_aniso_U_22
_atom_site_aniso_U_33
_atom_site_aniso_U_12
_atom_site_aniso_U_13
_atom_site_aniso_U_23
Cu1 0.0333(6) 0.0288(6) 0.0213(5) -0.0024(4) -0.0042(5) 0.0007(5)
Cu2 0.0325(6) 0.0286(6) 0.0232(6) -0.0024(5) -0.0035(5) 0.0003(5)
S1 0.0266(10) 0.0275(9) 0.0261(10) -0.0011(7) 0.0009(8) 0.0006(8)
S2 0.0249(9) 0.0283(9) 0.0235(9) -0.0035(7) 0.0008(8) -0.0004(7)
S3 0.0349(11) 0.0292(10) 0.0267(10) -0.0048(8) -0.0003(8) -0.0005(8)
S4 0.0464(13) 0.0367(12) 0.0305(11) -0.0060(9) -0.0005(9) 0.0057(9)
N1 0.043(4) 0.040(4) 0.022(4) -0.009(3) -0.006(3) 0.005(3)
N2 0.035(4) 0.026(3) 0.016(3) -0.005(3) -0.002(3) 0.003(2)
N3 0.031(3) 0.023(3) 0.015(3) 0.002(3) 0.003(2) 0.002(2)
N4 0.035(4) 0.038(4) 0.018(3) -0.008(3) 0.002(3) 0.004(3)
N5 0.026(3) 0.029(3) 0.019(3) -0.004(2) 0.000(2) 0.002(3)
N6 0.034(4) 0.025(3) 0.020(3) 0.001(3) -0.001(3) 0.003(3)
N7 0.033(4) 0.023(3) 0.026(4) 0.000(3) -0.003(3) -0.004(3)
N8 0.032(4) 0.033(4) 0.030(4) -0.004(3) 0.001(3) -0.002(3)
C1 0.024(4) 0.026(4) 0.023(4) 0.004(3) 0.000(3) 0.001(3)
C2 0.025(4) 0.023(4) 0.028(4) 0.002(3) 0.001(3) -0.010(3)
C3 0.027(4) 0.038(4) 0.021(4) 0.003(3) -0.001(3) -0.001(3)
C4 0.023(4) 0.023(4) 0.024(4) 0.005(3) 0.002(3) 0.005(3)
C5 0.027(4) 0.030(4) 0.035(5) -0.003(3) 0.003(4) 0.004(3)
C6 0.040(5) 0.028(4) 0.031(5) -0.004(3) -0.001(4) 0.001(3)
C7 0.027(4) 0.024(4) 0.025(4) -0.004(3) 0.002(3) -0.002(3)
C8 0.026(4) 0.022(4) 0.021(4) 0.002(3) 0.000(3) -0.004(3)
C9 0.024(4) 0.023(4) 0.026(4) 0.004(3) 0.004(3) 0.002(3)
C10 0.011(3) 0.020(3) 0.021(4) 0.006(2) 0.004(3) 0.003(3)
C11 0.025(4) 0.020(4) 0.049(5) 0.003(3) 0.013(4) 0.007(3)
C12 0.032(5) 0.034(4) 0.032(4) -0.002(3) 0.000(4) 0.008(4)
C13 0.028(4) 0.035(4) 0.030(5) -0.001(3) 0.002(4) -0.001(4)
C14 0.042(6) 0.056(6) 0.023(5) 0.011(4) -0.005(4) 0.005(4)
C15 0.031(5) 0.039(5) 0.023(4) -0.004(3) -0.001(3) -0.004(4)
C16 0.063(7) 0.075(8) 0.047(7) -0.003(6) -0.019(5) 0.023(6)
B1 0.037(5) 0.039(5) 0.019(5) 0.006(4) -0.001(4) 0.003(4)
B2 0.047(7) 0.067(8) 0.024(5) -0.015(5) -0.003(4) 0.011(5)
F1 0.039(3) 0.112(5) 0.068(4) -0.008(3) 0.007(3) 0.051(4)
F2 0.093(5) 0.044(3) 0.033(3) 0.018(3) -0.024(3) -0.009(2)
F3 0.077(4) 0.077(4) 0.038(3) -0.015(3) -0.012(3) 0.021(3)
F4 0.048(4) 0.068(3) 0.057(4) 0.018(3) -0.011(3) -0.029(3)
F5 0.053(4) 0.094(5) 0.059(4) -0.021(3) -0.011(3) 0.005(3)
F6 0.081(5) 0.053(3) 0.082(5) 0.004(3) 0.035(4) 0.027(3)
F7 0.091(5) 0.126(6) 0.059(4) -0.071(5) -0.038(4) 0.048(4)
F8 0.060(4) 0.061(4) 0.051(3) -0.018(3) 0.013(3) 0.004(3)

loop_
_atom_type_symbol
_atom_type_description
_atom_type_scat_dispersion_real
_atom_type_scat_dispersion_imag
_atom_type_scat_source
C C 0.0181 0.0091 'International Tables Vol C Tables 4.2.6.8 and 6.1.1.4'
H H 0.0000 0.0000 'International Tables Vol C Tables 4.2.6.8 and 6.1.1.4'
B B 0.0090 0.0039 'International Tables Vol C Tables 4.2.6.8 and 6.1.1.4'
N N 0.0311 0.0180 'International Tables Vol C Tables 4.2.6.8 and 6.1.1.4'
F F 0.0727 0.0534 'International Tables Vol C Tables 4.2.6.8 and 6.1.1.4'
S S 0.3331 0.5567 'International Tables Vol C Tables 4.2.6.8 and 6.1.1.4'
Cu Cu -1.9646 0.5888 'International Tables Vol C Tables 4.2.6.8 and 6.1.1.4'

loop_
_geom_angle_atom_site_label_1
_geom_angle_atom_site_label_2
_geom_angle_atom_site_label_3
_geom_angle
_geom_angle_publ_flag
N7 Cu1 N3 133.4(2) y
N7 Cu1 S1 120.6(2) y
N3 Cu1 S1 87.43(18) y
N7 Cu1 S2 103.00(19) y
N3 Cu1 S2 101.75(18) y
S1 Cu1 S2 108.15(7) y
N7 Cu1 Cu2 128.62(19) ?
N3 Cu1 Cu2 97.60(17) ?
S1 Cu1 Cu2 56.62(6) ?
S2 Cu1 Cu2 51.53(5) ?
N8 Cu2 N6 130.2(3) y
N8 Cu2 S2 124.0(2) y
N6 Cu2 S2 87.36(18) y
N8 Cu2 S1 102.9(2) y
N6 Cu2 S1 101.33(18) y
S2 Cu2 S1 108.27(7) y
N8 Cu2 Cu1 130.7(2) ?
N6 Cu2 Cu1 98.28(17) ?
S2 Cu2 Cu1 56.49(5) ?
S1 Cu2 Cu1 51.79(5) ?
C1 S1 Cu1 93.6(3) ?
C1 S1 Cu2 95.6(3) ?
Cu1 S1 Cu2 71.59(6) y
C7 S2 Cu2 94.6(3) ?
C7 S2 Cu1 95.9(3) ?
Cu2 S2 Cu1 71.98(6) y
C3 S3 C6 91.9(4) ?
C12 S4 C9 91.2(4) ?
C1 N1 H1A 120.0 ?
C1 N1 H1B 120.0 ?
H1A N1 H1B 120.0 ?
C1 N2 N3 122.3(6) y
C1 N2 H2 118.9 ?
N3 N2 H2 118.9 ?
C2 N3 N2 113.2(6) ?
C2 N3 Cu1 134.2(5) ?
N2 N3 Cu1 112.5(4) y
C7 N4 H4A 120.0 ?
C7 N4 H4B 120.0 ?
H4A N4 H4B 120.0 ?
C7 N5 N6 121.9(6) y
C7 N5 H5 119.1 ?
N6 N5 H5 119.1 ?
C8 N6 N5 113.4(6) ?
C8 N6 Cu2 133.6(5) ?
N5 N6 Cu2 113.0(4) y
C13 N7 Cu1 174.0(6) ?
C15 N8 Cu2 168.3(7) ?
N2 C1 N1 116.9(7) ?
N2 C1 S1 123.5(6) y
N1 C1 S1 119.6(6) ?
N3 C2 C3 124.2(7) ?
N3 C2 H2A 117.9 ?
C3 C2 H2A 117.9 ?
C4 C3 C2 124.1(7) ?
C4 C3 S3 111.5(6) ?
C2 C3 S3 124.4(6) y
C3 C4 C5 111.4(7) ?
C3 C4 H4 124.3 ?
C5 C4 H4 124.3 ?
C6 C5 C4 113.7(7) ?
C6 C5 H5A 123.1 ?
C4 C5 H5A 123.1 ?
C5 C6 S3 111.5(6) ?
C5 C6 H6 124.3 ?
S3 C6 H6 124.3 ?
N4 C7 N5 116.0(7) ?
N4 C7 S2 121.6(6) ?
N5 C7 S2 122.4(6) ?
N6 C8 C9 124.4(7) ?
N6 C8 H8 117.8 ?
C9 C8 H8 117.8 ?
C8 C9 C10 122.1(7) ?
C8 C9 S4 125.7(5) ?
C10 C9 S4 112.2(5) ?
C11 C10 C9 106.5(6) ?
C11 C10 H10 126.7 ?
C9 C10 H10 126.7 ?
C12 C11 C10 116.0(7) ?
C12 C11 H11 122.0 ?
C10 C11 H11 122.0 ?
C11 C12 S4 114.1(6) ?
C11 C12 H12 122.9 ?
S4 C12 H12 122.9 ?
N7 C13 C14 177.8(9) ?
C13 C14 H14A 109.5 ?
C13 C14 H14B 109.5 ?
H14A C14 H14B 109.5 ?
C13 C14 H14C 109.5 ?
H14A C14 H14C 109.5 ?
H14B C14 H14C 109.5 ?
N8 C15 C16 177.7(9) ?
C15 C16 H16A 109.5 ?
C15 C16 H16B 109.5 ?
H16A C16 H16B 109.5 ?
C15 C16 H16C 109.5 ?
H16A C16 H16C 109.5 ?
H16B C16 H16C 109.5 ?
F3 B1 F1 110.7(8) ?
F3 B1 F4 110.4(8) ?
F1 B1 F4 109.8(8) ?
F3 B1 F2 111.2(8) ?
F1 B1 F2 108.2(8) ?
F4 B1 F2 106.5(7) ?
F5 B2 F7 109.4(9) ?
F5 B2 F8 111.8(10) ?
F7 B2 F8 108.1(9) ?
F5 B2 F6 109.9(9) ?
F7 B2 F6 109.6(10) ?
F8 B2 F6 108.0(8) ?

loop_
_geom_bond_atom_site_label_1
_geom_bond_atom_site_label_2
_geom_bond_distance
_geom_bond_publ_flag
Cu1 N7 1.944(7) y
Cu1 N3 2.031(6) y
Cu1 S1 2.327(2) y
Cu1 S2 2.463(2) y
Cu1 Cu2 2.8094(15) y
Cu2 N8 1.929(7) y
Cu2 N6 2.051(6) y
Cu2 S2 2.313(2) y
Cu2 S1 2.472(2) y
S1 C1 1.705(8) y
S2 C7 1.723(8) y
S3 C3 1.712(8) ?
S3 C6 1.720(8) ?
S4 C12 1.691(8) ?
S4 C9 1.733(8) ?
N1 C1 1.336(10) ?
N1 H1A 0.8600 ?
N1 H1B 0.8600 ?
N2 C1 1.327(9) y
N2 N3 1.384(8) y
N2 H2 0.8600 ?
N3 C2 1.294(9) ?
N4 C7 1.319(10) ?
N4 H4A 0.8600 ?
N4 H4B 0.8600 ?
N5 C7 1.350(10) y
N5 N6 1.385(8) y
N5 H5 0.8600 ?
N6 C8 1.307(9) ?
N7 C13 1.120(10) ?
N8 C15 1.140(10) ?
C2 C3 1.442(11) ?
C2 H2A 0.9300 ?
C3 C4 1.396(11) ?
C4 C5 1.408(11) ?
C4 H4 0.9300 ?
C5 C6 1.359(11) ?
C5 H5A 0.9300 ?
C6 H6 0.9300 ?
C8 C9 1.432(10) ?
C8 H8 0.9300 ?
C9 C10 1.466(10) ?
C10 C11 1.441(11) ?
C10 H10 0.9300 ?
C11 C12 1.325(12) ?
C11 H11 0.9300 ?
C12 H12 0.9300 ?
C13 C14 1.472(11) ?
C14 H14A 0.9600 ?
C14 H14B 0.9600 ?
C14 H14C 0.9600 ?
C15 C16 1.445(12) ?
C16 H16A 0.9600 ?
C16 H16B 0.9600 ?
C16 H16C 0.9600 ?
B1 F3 1.347(11) ?
B1 F1 1.352(11) ?
B1 F4 1.396(11) ?
B1 F2 1.402(11) ?
B2 F5 1.335(12) ?
B2 F7 1.377(12) ?
B2 F8 1.388(13) ?
B2 F6 1.409(14) ?

loop_
_geom_torsion_atom_site_label_1
_geom_torsion_atom_site_label_2
_geom_torsion_atom_site_label_3
_geom_torsion_atom_site_label_4
_geom_torsion
N7 Cu1 Cu2 N8 177.1(4)
N3 Cu1 Cu2 N8 -9.4(3)
S1 Cu1 Cu2 N8 72.5(3)
S2 Cu1 Cu2 N8 -108.4(3)
N7 Cu1 Cu2 N6 6.7(3)
N3 Cu1 Cu2 N6 -179.8(3)
S1 Cu1 Cu2 N6 -97.93(18)
S2 Cu1 Cu2 N6 81.24(19)
N7 Cu1 Cu2 S2 -74.5(3)
N3 Cu1 Cu2 S2 99.00(18)
S1 Cu1 Cu2 S2 -179.17(9)
N7 Cu1 Cu2 S1 104.7(3)
N3 Cu1 Cu2 S1 -81.83(18)
S2 Cu1 Cu2 S1 179.17(9)
N7 Cu1 S1 C1 146.7(3)
N3 Cu1 S1 C1 6.1(3)
S2 Cu1 S1 C1 -95.4(3)
Cu2 Cu1 S1 C1 -94.7(2)
N7 Cu1 S1 Cu2 -118.6(2)
N3 Cu1 S1 Cu2 100.84(17)
S2 Cu1 S1 Cu2 -0.68(8)
N8 Cu2 S1 C1 -40.2(3)
N6 Cu2 S1 C1 -176.4(3)
S2 Cu2 S1 C1 92.7(3)
Cu1 Cu2 S1 C1 92.0(3)
N8 Cu2 S1 Cu1 -132.1(2)
N6 Cu2 S1 Cu1 91.68(18)
S2 Cu2 S1 Cu1 0.73(8)
N8 Cu2 S2 C7 -145.5(3)
N6 Cu2 S2 C7 -7.0(3)
S1 Cu2 S2 C7 94.0(3)
Cu1 Cu2 S2 C7 94.7(3)
N8 Cu2 S2 Cu1 119.8(2)
N6 Cu2 S2 Cu1 -101.74(17)
S1 Cu2 S2 Cu1 -0.68(8)
N7 Cu1 S2 C7 36.5(3)
N3 Cu1 S2 C7 176.7(3)
S1 Cu1 S2 C7 -92.2(3)
Cu2 Cu1 S2 C7 -92.9(3)
N7 Cu1 S2 Cu2 129.4(2)
N3 Cu1 S2 Cu2 -90.42(17)
S1 Cu1 S2 Cu2 0.73(8)
C1 N2 N3 C2 -177.9(7)
C1 N2 N3 Cu1 4.3(8)
N7 Cu1 N3 C2 45.3(8)
S1 Cu1 N3 C2 176.4(7)
S2 Cu1 N3 C2 -75.6(7)
Cu2 Cu1 N3 C2 -127.8(7)
N7 Cu1 N3 N2 -137.6(5)
S1 Cu1 N3 N2 -6.5(4)
S2 Cu1 N3 N2 101.5(4)
Cu2 Cu1 N3 N2 49.4(5)
C7 N5 N6 C8 176.4(7)
C7 N5 N6 Cu2 -3.7(9)
N8 Cu2 N6 C8 -39.2(8)
S2 Cu2 N6 C8 -173.2(7)
S1 Cu2 N6 C8 78.7(7)
Cu1 Cu2 N6 C8 131.2(7)
N8 Cu2 N6 N5 140.8(5)
S2 Cu2 N6 N5 6.8(5)
S1 Cu2 N6 N5 -101.3(5)
Cu1 Cu2 N6 N5 -48.7(5)
N3 Cu1 N7 C13 -88(6)
S1 Cu1 N7 C13 153(6)
S2 Cu1 N7 C13 33(6)
Cu2 Cu1 N7 C13 83(6)
N6 Cu2 N8 C15 73(3)
S2 Cu2 N8 C15 -167(3)
S1 Cu2 N8 C15 -44(3)
Cu1 Cu2 N8 C15 -94(3)
N3 N2 C1 N1 -178.7(6)
N3 N2 C1 S1 2.4(10)
Cu1 S1 C1 N2 -6.4(6)
Cu2 S1 C1 N2 -78.3(6)
Cu1 S1 C1 N1 174.6(6)
Cu2 S1 C1 N1 102.8(6)
N2 N3 C2 C3 179.2(6)
Cu1 N3 C2 C3 -3.7(12)
N3 C2 C3 C4 -175.8(7)
N3 C2 C3 S3 1.2(11)
C6 S3 C3 C4 -0.1(6)
C6 S3 C3 C2 -177.5(7)
C2 C3 C4 C5 177.0(7)
S3 C3 C4 C5 -0.3(8)
C3 C4 C5 C6 0.7(10)
C4 C5 C6 S3 -0.8(9)
C3 S3 C6 C5 0.5(6)
N6 N5 C7 N4 174.6(7)
N6 N5 C7 S2 -4.0(10)
Cu2 S2 C7 N4 -170.5(6)
Cu1 S2 C7 N4 -98.2(6)
Cu2 S2 C7 N5 8.0(7)
Cu1 S2 C7 N5 80.3(6)
N5 N6 C8 C9 179.2(6)
Cu2 N6 C8 C9 -0.8(11)
N6 C8 C9 C10 177.0(6)
N6 C8 C9 S4 -3.8(11)
C12 S4 C9 C8 -179.5(7)
C12 S4 C9 C10 -0.2(5)
C8 C9 C10 C11 179.6(6)
S4 C9 C10 C11 0.3(7)
C9 C10 C11 C12 -0.2(9)
C10 C11 C12 S4 0.1(10)
C9 S4 C12 C11 0.0(7)
Cu1 N7 C13 C14 3E1(3)
Cu2 N8 C15 C16 -1E1(3)
